data_4003278
loop_
_publ_author_name
'Takai, Atsuro'
'Chen, Zhihua'
'Yu, Xinge'
'Zhou, Nanjia'
'Marks, Tobin J.'
'Facchetti, Antonio'

_publ_section_title
;
 Annulated Thienyl-Vinylene-Thienyl Building Blocks for \p-Conjugated
 Copolymers: Ring Dimensions and Isomeric Structure Effects on
 \p-Conjugation Length and Charge Transport
;
_journal_issue 16
_journal_name_full 'Chemistry of Materials'
_journal_page_first 5772
_journal_paper_doi 10.1021/acs.chemmater.6b02007
_journal_volume 28
_journal_year 2016
_chemical_formula_moiety 'C14 H12 S2'
_chemical_formula_sum 'C14 H12 S2'
_chemical_formula_weight 244.36
_space_group_crystal_system orthorhombic
_space_group_IT_number 56
_space_group_name_Hall '-P 2ab 2ac'
_space_group_name_H-M_alt 'P c c n'
_atom_sites_solution_hydrogens geom
_atom_sites_solution_primary dual
_audit_creation_date 2014-01-10
_audit_creation_method
;
Olex2 1.2
(compiled 2013.12.10 svn.r2850 for OlexSys, GUI svn.r4736)
;
_cell_angle_alpha 90
_cell_angle_beta 90
_cell_angle_gamma 90
_cell_formula_units_Z 4
_cell_length_a 20.9002(18)
_cell_length_b 8.6559(7)
_cell_length_c 6.2386(6)
_cell_measurement_reflns_used 3109
_cell_measurement_temperature 100(2)
_cell_measurement_theta_max 67.016
_cell_measurement_theta_min 4.231
_cell_volume 1128.63(17)
_computing_cell_refinement 'SAINT V7.23A (Bruker, 2005)'
_computing_data_collection 'APEX2 V2.1-4 (Bruker, 2007)'
_computing_data_reduction 'Bruker SAINT'
_computing_molecular_graphics 'Olex2 (Dolomanov et al., 2009)'
_computing_publication_material 'Olex2 (Dolomanov et al., 2009)'
_computing_structure_refinement 'ShelXL (Sheldrick, 2008)'
_computing_structure_solution 'ShelXD (Sheldrick, 2008)'
_diffrn_ambient_temperature 100(2)
_diffrn_detector_area_resol_mean 8
_diffrn_measured_fraction_theta_full 0.989
_diffrn_measured_fraction_theta_max 0.984
_diffrn_measurement_device_type 'Bruker Kappa APEX CCD area detector'
_diffrn_measurement_method '\w and \f scans'
_diffrn_radiation_monochromator 'MX optics'
_diffrn_radiation_type CuK\a
_diffrn_radiation_wavelength 1.54178
_diffrn_reflns_av_R_equivalents 0.0671
_diffrn_reflns_av_unetI/netI 0.0413
_diffrn_reflns_Laue_measured_fraction_full 0.989
_diffrn_reflns_Laue_measured_fraction_max 0.984
_diffrn_reflns_limit_h_max 24
_diffrn_reflns_limit_h_min -24
_diffrn_reflns_limit_k_max 10
_diffrn_reflns_limit_k_min -9
_diffrn_reflns_limit_l_max 7
_diffrn_reflns_limit_l_min -6
_diffrn_reflns_number 6465
_diffrn_reflns_point_group_measured_fraction_full 0.989
_diffrn_reflns_point_group_measured_fraction_max 0.984
_diffrn_reflns_theta_full 67.679
_diffrn_reflns_theta_max 68.001
_diffrn_reflns_theta_min 4.230
_diffrn_source microsource
_exptl_absorpt_coefficient_mu 3.972
_exptl_absorpt_correction_T_max 0.7530
_exptl_absorpt_correction_T_min 0.5249
_exptl_absorpt_correction_type multi-scan
_exptl_absorpt_process_details
;
SADABS-2012/1 (Bruker,2012) was used for absorption correction.
wR2(int) was 0.1270 before and 0.0752 after correction.
The Ratio of minimum to maximum transmission is 0.6971.
The \l/2 correction factor is 0.0015.
;
_exptl_crystal_colour yellow
_exptl_crystal_colour_primary yellow
_exptl_crystal_density_diffrn 1.438
_exptl_crystal_description plate
_exptl_crystal_F_000 512
_exptl_crystal_size_max 0.228
_exptl_crystal_size_mid 0.119
_exptl_crystal_size_min 0.032
_refine_diff_density_max 0.700
_refine_diff_density_min -0.474
_refine_diff_density_rms 0.102
_refine_ls_extinction_method none
_refine_ls_goodness_of_fit_ref 1.147
_refine_ls_hydrogen_treatment constr
_refine_ls_matrix_type full
_refine_ls_number_parameters 73
_refine_ls_number_reflns 1014
_refine_ls_number_restraints 0
_refine_ls_restrained_S_all 1.147
_refine_ls_R_factor_all 0.0738
_refine_ls_R_factor_gt 0.0630
_refine_ls_shift/su_max 0.000
_refine_ls_shift/su_mean 0.000
_refine_ls_structure_factor_coef Fsqd
_refine_ls_weighting_details 'w=1/[\s^2^(Fo^2^)+(0.1030P)^2^+1.7798P] where P=(Fo^2^+2Fc^2^)/3'
_refine_ls_weighting_scheme calc
_refine_ls_wR_factor_gt 0.1865
_refine_ls_wR_factor_ref 0.1945
_reflns_Friedel_coverage 0.000
_reflns_number_gt 821
_reflns_number_total 1014
_reflns_threshold_expression 'I > 2\s(I)'
_cod_data_source_file cm6b02007_si_002.cif
_cod_data_source_block n3260
_cod_database_code 4003278
_shelxl_version_number 2013-4
_shelx_space_group_comment
;
The symmetry employed for this shelxl refinement is uniquely defined
by the following loop, which should always be used as a source of
symmetry information in preference to the above space-group names.
They are only intended as comments.
;
_shelx_estimated_absorpt_t_max 0.883
_shelx_estimated_absorpt_t_min 0.465
_olex2_refinement_description
;
1. Fixed Uiso
 At 1.2 times of:
  All C(H) groups, All C(H,H) groups
2.a Secondary CH2 refined with riding coordinates:
 C004(H00A,H00B), C008(H00C,H00D)
2.b Aromatic/amide H refined with riding coordinates:
 C006(H006), C007(H007)
;

loop_
_space_group_symop_operation_xyz
'x, y, z'
'-x+1/2, -y+1/2, z'
'-x, y+1/2, -z+1/2'
'x+1/2, -y, -z+1/2'
'-x, -y, -z'
'x-1/2, y-1/2, -z'
'x, -y-1/2, z-1/2'
'-x-1/2, y, z-1/2'

loop_
_atom_site_label
_atom_site_type_symbol
_atom_site_fract_x
_atom_site_fract_y
_atom_site_fract_z
_atom_site_U_iso_or_equiv
_atom_site_adp_type
_atom_site_occupancy
_atom_site_site_symmetry_order
_atom_site_calc_flag
_atom_site_refinement_flags_posn
S001 S 0.79739(5) 0.47416(12) 0.22860(17) 0.0368(5) Uani 1 1 d .
C002 C 0.9688(2) 0.5180(4) -0.0070(6) 0.0340(9) Uani 1 1 d .
C003 C 0.91716(19) 0.4680(4) 0.1351(7) 0.0335(10) Uani 1 1 d .
C004 C 0.86577(19) 0.6312(5) -0.1252(7) 0.0405(10) Uani 1 1 d .
H00A H 0.8525 0.7384 -0.0925 0.049 Uiso 1 1 calc R
H00B H 0.8398 0.5913 -0.2458 0.049 Uiso 1 1 calc R
C005 C 0.86018(19) 0.5294(4) 0.0679(7) 0.0349(10) Uani 1 1 d .
C006 C 0.9102(2) 0.3735(5) 0.3225(6) 0.0379(10) Uani 1 1 d .
H006 H 0.9446 0.3218 0.3915 0.045 Uiso 1 1 calc R
C007 C 0.8485(2) 0.3674(5) 0.3889(7) 0.0383(10) Uani 1 1 d .
H007 H 0.8347 0.3104 0.5106 0.046 Uiso 1 1 calc R
C008 C 0.9381(2) 0.6222(5) -0.1757(6) 0.0372(10) Uani 1 1 d .
H00C H 0.9449 0.5788 -0.3208 0.045 Uiso 1 1 calc R
H00D H 0.9574 0.7266 -0.1706 0.045 Uiso 1 1 calc R

loop_
_atom_site_aniso_label
_atom_site_aniso_U_11
_atom_site_aniso_U_22
_atom_site_aniso_U_33
_atom_site_aniso_U_23
_atom_site_aniso_U_13
_atom_site_aniso_U_12
S001 0.0447(7) 0.0320(7) 0.0337(6) 0.0003(4) 0.0031(4) -0.0007(4)
C002 0.052(2) 0.0232(18) 0.027(2) -0.0040(15) 0.0019(18) -0.0025(17)
C003 0.046(2) 0.025(2) 0.030(2) -0.0031(15) 0.0008(17) -0.0020(15)
C004 0.050(2) 0.034(2) 0.037(2) 0.0064(18) -0.0019(19) 0.0001(18)
C005 0.046(2) 0.027(2) 0.032(2) -0.0003(16) 0.0008(18) -0.0013(16)
C006 0.051(2) 0.030(2) 0.032(2) 0.0029(17) -0.0002(18) -0.0005(17)
C007 0.052(2) 0.032(2) 0.031(2) 0.0004(17) 0.0029(18) -0.0027(18)
C008 0.051(2) 0.030(2) 0.031(2) 0.0038(17) -0.0001(18) -0.0001(17)

loop_
_atom_type_symbol
_atom_type_description
_atom_type_scat_dispersion_real
_atom_type_scat_dispersion_imag
_atom_type_scat_source
C C 0.0181 0.0091 'International Tables Vol C Tables 4.2.6.8 and 6.1.1.4'
H H 0.0000 0.0000 'International Tables Vol C Tables 4.2.6.8 and 6.1.1.4'
S S 0.3331 0.5567 'International Tables Vol C Tables 4.2.6.8 and 6.1.1.4'

loop_
_geom_angle_atom_site_label_1
_geom_angle_atom_site_label_2
_geom_angle_atom_site_label_3
_geom_angle
_geom_angle_site_symmetry_1
C005 S001 C007 90.8(2) .
C002 C002 C003 127.4(5) 5_765
C002 C002 C008 126.2(5) 5_765
C003 C002 C008 106.4(3) .
C005 C003 C002 109.9(4) .
C005 C003 C006 112.5(4) .
C006 C003 C002 137.6(4) .
H00A C004 H00B 109.2 .
C005 C004 H00A 111.3 .
C005 C004 H00B 111.3 .
C005 C004 C008 102.2(3) .
C008 C004 H00A 111.3 .
C008 C004 H00B 111.3 .
C003 C005 S001 112.2(3) .
C003 C005 C004 114.0(4) .
C004 C005 S001 133.8(3) .
C003 C006 H006 124.2 .
C007 C006 C003 111.6(4) .
C007 C006 H006 124.2 .
S001 C007 H007 123.5 .
C006 C007 S001 112.9(3) .
C006 C007 H007 123.5 .
C002 C008 C004 107.5(3) .
C002 C008 H00C 110.2 .
C002 C008 H00D 110.2 .
C004 C008 H00C 110.2 .
C004 C008 H00D 110.2 .
H00C C008 H00D 108.5 .

loop_
_geom_bond_atom_site_label_1
_geom_bond_atom_site_label_2
_geom_bond_distance
_geom_bond_site_symmetry_2
S001 C005 1.719(4) .
S001 C007 1.730(4) .
C002 C002 1.344(8) 5_765
C002 C003 1.462(6) .
C002 C008 1.527(5) .
C003 C005 1.370(6) .
C003 C006 1.434(6) .
C004 H00A 0.9900 .
C004 H00B 0.9900 .
C004 C005 1.497(6) .
C004 C008 1.546(5) .
C006 H006 0.9500 .
C006 C007 1.356(6) .
C007 H007 0.9500 .
C008 H00C 0.9900 .
C008 H00D 0.9900 .

loop_
_geom_torsion_atom_site_label_1
_geom_torsion_atom_site_label_2
_geom_torsion_atom_site_label_3
_geom_torsion_atom_site_label_4
_geom_torsion
_geom_torsion_site_symmetry_1
C002 C002 C003 C005 179.9(5) 5_765
C002 C002 C003 C006 -0.1(9) 5_765
C002 C002 C008 C004 -179.3(5) 5_765
C002 C003 C005 S001 179.8(3) .
C002 C003 C005 C004 -1.1(5) .
C002 C003 C006 C007 -179.9(4) .
C003 C002 C008 C004 0.1(4) .
C003 C006 C007 S001 0.1(5) .
C005 S001 C007 C006 -0.1(3) .
C005 C003 C006 C007 0.1(5) .
C005 C004 C008 C002 -0.7(4) .
C006 C003 C005 S001 -0.1(4) .
C006 C003 C005 C004 178.9(3) .
C007 S001 C005 C003 0.1(3) .
C007 S001 C005 C004 -178.7(4) .
C008 C002 C003 C005 0.6(4) .
C008 C002 C003 C006 -179.5(4) .
C008 C004 C005 S001 179.9(3) .
C008 C004 C005 C003 1.1(5) .
